data_7101954
loop_
_publ_author_name
'Salazar-Mendoza, Domingo'
'Baudron, St\'ephane A'
'Hosseini, Mir Wais'

_publ_section_title
;
 Beyond classical coordination: silver-pi interactions in metal
 dipyrrin complexes.
;
_journal_issue 22
_journal_name_full 'Chemical communications (Cambridge, England)'
_journal_page_first 2252
_journal_page_last 2254
_journal_paper_doi 10.1039/b704466f
_journal_year 2007
_chemical_formula_moiety 'C36 H18 Ag2 F6 N8 O6 S2 Zn, 2.5(C6 H6)'
_chemical_formula_sum 'C51 H33 Ag2 F6 N8 O6 S2 Zn'
_chemical_formula_weight 1313.08
_chemical_name_systematic
;
?
;
_space_group_IT_number 14
_symmetry_cell_setting monoclinic
_symmetry_space_group_name_Hall '-P 2yn'
_symmetry_space_group_name_H-M 'P 1 21/n 1'
_atom_sites_solution_hydrogens geom
_atom_sites_solution_primary direct
_atom_sites_solution_secondary difmap
_audit_creation_method SHELXL-97
_cell_angle_alpha 90.00
_cell_angle_beta 106.9440(10)
_cell_angle_gamma 90.00
_cell_formula_units_Z 4
_cell_length_a 17.9768(4)
_cell_length_b 10.3321(2)
_cell_length_c 28.9049(7)
_cell_measurement_reflns_used 5861
_cell_measurement_temperature 173(2)
_cell_measurement_theta_max 27.44
_cell_measurement_theta_min 2.37
_cell_volume 5135.7(2)
_computing_cell_refinement 'Bruker SMART'
_computing_data_collection 'Bruker SMART'
_computing_data_reduction 'Bruker SAINT'
_computing_molecular_graphics 'Bruker SHELXTL'
_computing_publication_material 'Bruker SHELXTL'
_computing_structure_refinement 'Bruker SHELXTL'
_computing_structure_solution 'Bruker SHELXTL'
_diffrn_ambient_temperature 173(2)
_diffrn_measured_fraction_theta_full 0.997
_diffrn_measured_fraction_theta_max 0.997
_diffrn_measurement_device_type 'CCD area detector'
_diffrn_measurement_method 'phi and omega scans'
_diffrn_radiation_monochromator graphite
_diffrn_radiation_source 'fine-focus sealed tube'
_diffrn_radiation_type MoK\a
_diffrn_radiation_wavelength 0.71073
_diffrn_reflns_av_R_equivalents 0.0515
_diffrn_reflns_av_sigmaI/netI 0.0759
_diffrn_reflns_limit_h_max 25
_diffrn_reflns_limit_h_min -25
_diffrn_reflns_limit_k_max 14
_diffrn_reflns_limit_k_min -12
_diffrn_reflns_limit_l_max 40
_diffrn_reflns_limit_l_min -40
_diffrn_reflns_number 48751
_diffrn_reflns_theta_full 30.06
_diffrn_reflns_theta_max 30.06
_diffrn_reflns_theta_min 1.20
_exptl_absorpt_coefficient_mu 1.380
_exptl_absorpt_correction_T_max 0.9598
_exptl_absorpt_correction_T_min 0.6365
_exptl_absorpt_correction_type multi-scan
_exptl_absorpt_process_details sadabs
_exptl_crystal_colour orange
_exptl_crystal_density_diffrn 1.698
_exptl_crystal_density_meas ?
_exptl_crystal_density_method .
_exptl_crystal_description platelet
_exptl_crystal_F_000 2612
_exptl_crystal_size_max 0.36
_exptl_crystal_size_mid 0.07
_exptl_crystal_size_min 0.03
_refine_diff_density_max 1.404
_refine_diff_density_min -1.029
_refine_diff_density_rms 0.180
_refine_ls_extinction_method none
_refine_ls_goodness_of_fit_ref 1.023
_refine_ls_hydrogen_treatment riding
_refine_ls_matrix_type full
_refine_ls_number_parameters 650
_refine_ls_number_reflns 15035
_refine_ls_number_restraints 0
_refine_ls_restrained_S_all 1.023
_refine_ls_R_factor_all 0.1022
_refine_ls_R_factor_gt 0.0501
_refine_ls_shift/su_max 0.003
_refine_ls_shift/su_mean 0.000
_refine_ls_structure_factor_coef Fsqd
_refine_ls_weighting_details 'calc w=1/[\s^2^(Fo^2^)+(0.0721P)^2^+3.4059P] where P=(Fo^2^+2Fc^2^)/3'
_refine_ls_weighting_scheme calc
_refine_ls_wR_factor_gt 0.1268
_refine_ls_wR_factor_ref 0.1543
_reflns_number_gt 8847
_reflns_number_total 15035
_reflns_threshold_expression >2sigma(I)
_cod_data_source_file b704466f.txt
_cod_data_source_block e824a
_cod_depositor_comments
;
The following automatic conversions were performed:
'_symmetry_cell_setting' value 'Monoclinic' changed to 'monoclinic'
according to '/home/saulius/struct/CIF-dictionaries/cif_core.dic'
dictionary named 'cif_core.dic' version 2.4.1 from 2010-06-29.

Automatic conversion script
Id: cif_fix_enum 1527 2010-12-29 10:47:43Z saulius 
;
_cod_original_sg_symbol_H-M 'P2(1)/n '
_cod_database_code 7101954

loop_
_symmetry_equiv_pos_as_xyz
'x, y, z'
'-x+1/2, y+1/2, -z+1/2'
'-x, -y, -z'
'x-1/2, -y-1/2, z-1/2'

loop_
_atom_site_label
_atom_site_type_symbol
_atom_site_fract_x
_atom_site_fract_y
_atom_site_fract_z
_atom_site_U_iso_or_equiv
_atom_site_adp_type
_atom_site_occupancy
_atom_site_symmetry_multiplicity
_atom_site_calc_flag
_atom_site_refinement_flags
_atom_site_disorder_assembly
_atom_site_disorder_group
C1 C 0.8654(3) 0.7299(4) 1.18704(16) 0.0404(11) Uani 1 1 d . . .
H1 H 0.8652 0.6876 1.1586 0.048 Uiso 1 1 calc R . .
C2 C 0.8155(3) 0.8340(4) 1.18945(17) 0.0438(11) Uani 1 1 d . . .
H2 H 0.7775 0.8708 1.1638 0.053 Uiso 1 1 calc R . .
C3 C 0.8343(3) 0.8694(4) 1.23680(17) 0.0372(10) Uani 1 1 d . . .
H3 H 0.8113 0.9356 1.2495 0.045 Uiso 1 1 calc R . .
C4 C 0.8963(2) 0.7862(3) 1.26376(15) 0.0297(9) Uani 1 1 d . . .
C5 C 0.9358(2) 0.7924(3) 1.31195(15) 0.0274(8) Uani 1 1 d . . .
C6 C 1.0014(2) 0.7178(3) 1.33770(15) 0.0273(8) Uani 1 1 d . . .
C7 C 1.0452(2) 0.7306(4) 1.38642(16) 0.0313(9) Uani 1 1 d . A .
H7 H 1.0346 0.7860 1.4090 0.038 Uiso 1 1 calc R . .
C8 C 1.1077(3) 0.6451(4) 1.39456(17) 0.0342(9) Uani 1 1 d . A .
H8 H 1.1469 0.6323 1.4234 0.041 Uiso 1 1 calc R . .
C9 C 1.0990(2) 0.5817(4) 1.34987(17) 0.0349(10) Uani 1 1 d . . .
H9 H 1.1327 0.5185 1.3448 0.042 Uiso 1 1 calc R . .
C10 C 0.9084(2) 0.8926(3) 1.34061(15) 0.0299(9) Uani 1 1 d . . .
C11 C 0.8374(2) 0.8776(4) 1.34974(15) 0.0313(9) Uani 1 1 d . . .
H11 H 0.8095 0.8012 1.3411 0.038 Uiso 1 1 calc R . .
C12 C 0.8078(2) 0.9768(4) 1.37185(15) 0.0303(9) Uani 1 1 d . . .
C13 C 0.8489(3) 1.0913(4) 1.38581(15) 0.0313(9) Uani 1 1 d . . .
H13 H 0.8288 1.1579 1.4002 0.038 Uiso 1 1 calc R . .
C14 C 0.9210(3) 1.1028(3) 1.37749(16) 0.0317(9) Uani 1 1 d . . .
C15 C 0.9508(3) 1.0049(4) 1.35494(16) 0.0319(9) Uani 1 1 d . . .
H15 H 0.9990 1.0150 1.3495 0.038 Uiso 1 1 calc R . .
C16 C 0.7329(3) 0.9611(4) 1.37989(17) 0.0362(10) Uani 1 1 d . . .
C17 C 0.9640(3) 1.2214(4) 1.39161(16) 0.0341(9) Uani 1 1 d . . .
C18 C 0.8850(3) 0.3427(4) 1.26416(17) 0.0385(10) Uani 1 1 d . . .
H18 H 0.8747 0.3821 1.2905 0.046 Uiso 1 1 calc R . .
C19 C 0.8465(3) 0.2314(4) 1.24109(19) 0.0432(11) Uani 1 1 d . . .
H19 H 0.8076 0.1852 1.2491 0.052 Uiso 1 1 calc R . .
C20 C 0.8783(3) 0.2051(4) 1.20447(18) 0.0407(11) Uani 1 1 d . . .
H20 H 0.8650 0.1369 1.1826 0.049 Uiso 1 1 calc R . .
C21 C 0.9357(2) 0.3016(3) 1.20593(15) 0.0299(9) Uani 1 1 d . . .
C22 C 0.9824(2) 0.3161(3) 1.17497(15) 0.0281(8) Uani 1 1 d . . .
C23 C 1.0388(2) 0.4126(3) 1.17702(15) 0.0281(8) Uani 1 1 d . . .
C24 C 1.0936(2) 0.4159(4) 1.15023(15) 0.0311(9) Uani 1 1 d . . .
H24 H 1.0963 0.3584 1.1260 0.037 Uiso 1 1 calc R . .
C25 C 1.1426(3) 0.5210(4) 1.16687(16) 0.0348(9) Uani 1 1 d . . .
H25 H 1.1846 0.5472 1.1566 0.042 Uiso 1 1 calc R . .
C26 C 1.1145(2) 0.5796(4) 1.20294(16) 0.0333(9) Uani 1 1 d . . .
H26 H 1.1360 0.6533 1.2201 0.040 Uiso 1 1 calc R . .
C27 C 0.9712(2) 0.2208(3) 1.13443(15) 0.0294(9) Uani 1 1 d . . .
C28 C 0.9467(2) 0.2649(4) 1.08704(15) 0.0306(9) Uani 1 1 d . . .
H28 H 0.9370 0.3526 1.0808 0.037 Uiso 1 1 calc R . .
C29 C 0.9366(2) 0.1779(4) 1.04885(15) 0.0298(9) Uani 1 1 d . . .
C30 C 0.9503(3) 0.0453(4) 1.05747(16) 0.0321(9) Uani 1 1 d . . .
H30 H 0.9432 -0.0130 1.0320 0.038 Uiso 1 1 calc R . .
C31 C 0.9745(3) 0.0037(3) 1.10492(16) 0.0323(9) Uani 1 1 d . . .
C32 C 0.9857(2) 0.0900(3) 1.14363(16) 0.0309(9) Uani 1 1 d . . .
H32 H 1.0027 0.0600 1.1753 0.037 Uiso 1 1 calc R . .
C33 C 0.9895(3) -0.1323(4) 1.11505(16) 0.0347(10) Uani 1 1 d . . .
C34 C 0.9102(3) 0.2263(4) 1.00025(17) 0.0351(10) Uani 1 1 d . . .
N8 N 0.8904(3) 0.2689(4) 0.96243(15) 0.0454(10) Uani 1 1 d . . .
C35 C 1.2178(4) 0.4207(5) 1.5399(4) 0.076(2) Uani 1 1 d . . .
C36 C 0.7999(3) 0.6560(6) 1.01000(19) 0.0531(14) Uani 1 1 d . . .
N1 N 0.9127(2) 0.6998(3) 1.23043(12) 0.0314(8) Uani 1 1 d . . .
N2 N 1.0367(2) 0.6241(3) 1.31608(13) 0.0310(8) Uani 1 1 d . . .
N3 N 0.6732(3) 0.9508(4) 1.38571(17) 0.0500(11) Uani 1 1 d . . .
N4 N 0.9968(2) 1.3163(3) 1.40272(16) 0.0462(10) Uani 1 1 d . . .
N5 N 0.9380(2) 0.3849(3) 1.24383(13) 0.0308(7) Uani 1 1 d . . .
N6 N 1.0542(2) 0.5166(3) 1.20916(13) 0.0304(7) Uani 1 1 d . . .
N7 N 1.0011(3) -0.2402(3) 1.12277(15) 0.0468(10) Uani 1 1 d . . .
O1A O 1.1067(3) 0.5816(5) 1.5057(2) 0.0582(8) Uani 0.674(3) 1 d P A 1
O2A O 1.1845(3) 0.6045(5) 1.5864(2) 0.0582(8) Uani 0.674(3) 1 d P A 1
O3A O 0.9032(3) 0.5800(5) 1.4358(2) 0.0582(8) Uani 0.674(3) 1 d P . 1
F1A F 1.2613(4) 0.3578(7) 1.5742(3) 0.0993(13) Uani 0.674(3) 1 d P A 1
F2A F 1.1873(4) 0.3358(6) 1.5008(3) 0.0993(13) Uani 0.674(3) 1 d P A 1
F3A F 1.2658(4) 0.4924(6) 1.5197(3) 0.0993(13) Uani 0.674(3) 1 d P A 1
O1B O 1.0772(7) 0.4693(10) 1.5226(5) 0.0582(8) Uani 0.326(3) 1 d P A 2
O2B O 1.1706(7) 0.6447(11) 1.5545(5) 0.0582(8) Uani 0.326(3) 1 d P A 2
O3B O 0.8576(7) 0.5319(10) 1.3956(5) 0.0582(8) Uani 0.326(3) 1 d P . 2
F1B F 1.2108(8) 0.2909(13) 1.5483(6) 0.0993(13) Uani 0.326(3) 1 d P A 2
F3B F 1.2876(9) 0.4398(13) 1.5818(6) 0.0993(13) Uani 0.326(3) 1 d P A 2
F2B F 1.2327(10) 0.4405(15) 1.5028(7) 0.0993(13) Uani 0.326(3) 1 d P A 2
O4 O 0.93581(17) 0.5518(3) 1.03141(12) 0.0371(7) Uani 1 1 d . . .
O5 O 0.9205(2) 0.7699(3) 0.99794(13) 0.0504(9) Uani 1 1 d . . .
O6 O 0.8659(2) 0.5870(3) 0.94670(12) 0.0433(8) Uani 1 1 d . . .
F4 F 0.8122(2) 0.7062(3) 1.05404(12) 0.0700(10) Uani 1 1 d . . .
F5 F 0.7524(2) 0.7357(4) 0.97846(13) 0.0871(13) Uani 1 1 d . . .
F6 F 0.7646(2) 0.5433(4) 1.00816(14) 0.0754(10) Uani 1 1 d . . .
S1 S 1.14419(7) 0.51561(10) 1.55239(5) 0.0396(3) Uani 1 1 d . . .
S2 S 0.89111(6) 0.64026(9) 0.99482(4) 0.0306(2) Uani 1 1 d . . .
Zn3 Zn 0.98835(3) 0.55723(4) 1.250485(19) 0.03172(12) Uani 1 1 d . . .
Ag1 Ag 1.06108(2) 0.59307(3) 1.085815(12) 0.03532(10) Uani 1 1 d . . .
Ag2 Ag 1.02508(2) 0.51944(3) 1.429040(15) 0.04333(11) Uani 1 1 d . . .
C37 C 0.1461(3) 0.9215(4) 0.3265(2) 0.088(3) Uani 1 1 d G . .
H37 H 0.1532 0.8339 0.3216 0.105 Uiso 1 1 calc R . .
C38 C 0.1026(3) 0.9975(6) 0.28853(17) 0.098(3) Uani 1 1 d G . .
H38 H 0.0806 0.9607 0.2582 0.118 Uiso 1 1 calc R . .
C39 C 0.0920(3) 1.1283(5) 0.29581(19) 0.0989(14) Uani 1 1 d G . .
H39 H 0.0630 1.1792 0.2704 0.119 Uiso 1 1 calc R . .
C40 C 0.1249(3) 1.1832(4) 0.3411(2) 0.0989(14) Uani 1 1 d G . .
H40 H 0.1178 1.2708 0.3460 0.119 Uiso 1 1 calc R . .
C41 C 0.1683(3) 1.1072(5) 0.37907(17) 0.0989(14) Uani 1 1 d G . .
H41 H 0.1903 1.1439 0.4094 0.119 Uiso 1 1 calc R . .
C42 C 0.1789(3) 0.9764(5) 0.3718(2) 0.0989(14) Uani 1 1 d G . .
H42 H 0.2080 0.9255 0.3972 0.119 Uiso 1 1 calc R . .
C43 C 0.1934(3) 0.0035(5) 0.1084(2) 0.0570(14) Uani 1 1 d . . .
H43 H 0.1837 -0.0041 0.0751 0.068 Uiso 1 1 calc R . .
C44 C 0.1937(3) 0.1233(5) 0.1291(2) 0.0547(14) Uani 1 1 d . . .
H44 H 0.1855 0.1971 0.1099 0.066 Uiso 1 1 calc R . .
C45 C 0.2062(3) 0.1341(6) 0.1779(2) 0.0597(15) Uani 1 1 d . . .
H45 H 0.2058 0.2149 0.1920 0.072 Uiso 1 1 calc R . .
C46 C 0.2192(4) 0.0254(8) 0.2058(2) 0.075(2) Uani 1 1 d . . .
H46 H 0.2276 0.0316 0.2390 0.090 Uiso 1 1 calc R . .
C47 C 0.2199(4) -0.0960(7) 0.1842(3) 0.093(3) Uani 1 1 d . . .
H47 H 0.2293 -0.1706 0.2030 0.112 Uiso 1 1 calc R . .
C48 C 0.2070(4) -0.1033(6) 0.1365(3) 0.082(2) Uani 1 1 d . . .
H48 H 0.2074 -0.1839 0.1223 0.099 Uiso 1 1 calc R . .
C49 C 1.0585(3) 0.9198(5) 1.49525(17) 0.0473(12) Uani 1 1 d . . .
H49 H 1.0983 0.8659 1.4922 0.057 Uiso 1 1 calc R . .
C50 C 0.9872(3) 0.8691(4) 1.49299(18) 0.0475(12) Uani 1 1 d . . .
H50 H 0.9784 0.7807 1.4882 0.057 Uiso 1 1 calc R . .
C51 C 0.9286(3) 0.9482(5) 1.49784(18) 0.0468(12) Uani 1 1 d . . .
H51 H 0.8803 0.9133 1.4965 0.056 Uiso 1 1 calc R . .

loop_
_atom_site_aniso_label
_atom_site_aniso_U_11
_atom_site_aniso_U_22
_atom_site_aniso_U_33
_atom_site_aniso_U_23
_atom_site_aniso_U_13
_atom_site_aniso_U_12
C1 0.054(3) 0.037(2) 0.026(2) -0.0048(18) 0.006(2) -0.001(2)
C2 0.052(3) 0.039(2) 0.032(3) 0.0036(19) 0.000(2) 0.005(2)
C3 0.039(3) 0.0323(19) 0.039(3) -0.0009(18) 0.008(2) 0.0053(18)
C4 0.033(2) 0.0244(17) 0.031(2) -0.0048(16) 0.0069(19) -0.0005(15)
C5 0.028(2) 0.0215(16) 0.035(2) -0.0097(15) 0.0118(19) -0.0047(14)
C6 0.030(2) 0.0239(16) 0.030(2) -0.0071(15) 0.0114(18) -0.0051(15)
C7 0.034(2) 0.0269(18) 0.033(2) -0.0076(16) 0.0097(19) -0.0095(16)
C8 0.031(2) 0.035(2) 0.033(2) 0.0022(18) 0.004(2) -0.0093(17)
C9 0.024(2) 0.033(2) 0.045(3) -0.0021(18) 0.005(2) -0.0020(16)
C10 0.034(2) 0.0261(17) 0.030(2) -0.0102(16) 0.0095(19) -0.0014(15)
C11 0.036(2) 0.0262(17) 0.032(2) -0.0101(16) 0.011(2) -0.0083(16)
C12 0.030(2) 0.0320(18) 0.029(2) -0.0067(16) 0.0083(18) 0.0008(16)
C13 0.037(2) 0.0260(17) 0.031(2) -0.0066(16) 0.0111(19) -0.0002(16)
C14 0.039(2) 0.0237(17) 0.034(2) -0.0066(16) 0.013(2) -0.0029(16)
C15 0.030(2) 0.0302(18) 0.039(2) -0.0082(17) 0.015(2) -0.0042(16)
C16 0.035(3) 0.034(2) 0.041(3) -0.0120(19) 0.014(2) -0.0048(18)
C17 0.040(3) 0.0295(19) 0.035(2) -0.0103(17) 0.014(2) -0.0028(17)
C18 0.051(3) 0.031(2) 0.036(3) 0.0000(18) 0.018(2) 0.0007(19)
C19 0.052(3) 0.033(2) 0.052(3) 0.003(2) 0.027(3) -0.0024(19)
C20 0.052(3) 0.0254(18) 0.045(3) -0.0029(18) 0.015(2) -0.0029(18)
C21 0.036(2) 0.0232(16) 0.031(2) -0.0046(15) 0.0106(19) 0.0022(15)
C22 0.034(2) 0.0224(16) 0.027(2) -0.0026(15) 0.0078(18) 0.0059(15)
C23 0.029(2) 0.0248(17) 0.030(2) -0.0045(15) 0.0094(18) 0.0066(15)
C24 0.032(2) 0.0328(19) 0.029(2) -0.0022(16) 0.0082(19) 0.0101(16)
C25 0.028(2) 0.040(2) 0.037(2) 0.0028(19) 0.010(2) 0.0050(17)
C26 0.030(2) 0.034(2) 0.034(2) -0.0064(17) 0.0060(19) -0.0033(16)
C27 0.033(2) 0.0247(17) 0.030(2) -0.0068(16) 0.0087(19) 0.0021(15)
C28 0.034(2) 0.0246(17) 0.034(2) -0.0045(16) 0.012(2) 0.0020(15)
C29 0.032(2) 0.0292(18) 0.029(2) -0.0054(16) 0.0097(19) -0.0050(16)
C30 0.036(2) 0.0308(19) 0.030(2) -0.0092(16) 0.0108(19) -0.0050(16)
C31 0.037(2) 0.0239(17) 0.036(2) -0.0067(16) 0.011(2) 0.0055(16)
C32 0.037(2) 0.0253(17) 0.028(2) -0.0052(16) 0.0062(19) 0.0028(16)
C33 0.042(3) 0.0279(18) 0.033(2) -0.0057(17) 0.010(2) 0.0075(17)
C34 0.038(3) 0.0325(19) 0.035(3) -0.0081(18) 0.011(2) -0.0065(17)
N8 0.063(3) 0.0381(19) 0.033(2) -0.0063(17) 0.011(2) -0.0082(18)
C35 0.036(3) 0.040(3) 0.146(8) 0.001(4) 0.018(4) 0.004(2)
C36 0.051(3) 0.071(3) 0.039(3) 0.016(3) 0.017(3) 0.032(3)
N1 0.038(2) 0.0298(16) 0.0259(18) -0.0078(14) 0.0081(16) -0.0005(14)
N2 0.0295(19) 0.0287(15) 0.034(2) -0.0085(14) 0.0087(16) 0.0007(13)
N3 0.047(3) 0.045(2) 0.064(3) -0.019(2) 0.025(2) -0.0105(19)
N4 0.051(3) 0.0321(18) 0.063(3) -0.0203(18) 0.030(2) -0.0141(17)
N5 0.039(2) 0.0266(15) 0.0287(19) -0.0036(13) 0.0122(17) 0.0020(14)
N6 0.033(2) 0.0276(15) 0.0291(19) -0.0082(13) 0.0075(16) -0.0003(13)
N7 0.063(3) 0.0332(19) 0.043(2) -0.0037(17) 0.014(2) 0.0085(18)
O1A 0.0506(18) 0.0538(16) 0.066(2) -0.0059(15) 0.0112(17) -0.0008(13)
O2A 0.0506(18) 0.0538(16) 0.066(2) -0.0059(15) 0.0112(17) -0.0008(13)
O3A 0.0506(18) 0.0538(16) 0.066(2) -0.0059(15) 0.0112(17) -0.0008(13)
F1A 0.092(3) 0.077(3) 0.142(4) 0.000(3) 0.056(3) 0.023(2)
F2A 0.092(3) 0.077(3) 0.142(4) 0.000(3) 0.056(3) 0.023(2)
F3A 0.092(3) 0.077(3) 0.142(4) 0.000(3) 0.056(3) 0.023(2)
O1B 0.0506(18) 0.0538(16) 0.066(2) -0.0059(15) 0.0112(17) -0.0008(13)
O2B 0.0506(18) 0.0538(16) 0.066(2) -0.0059(15) 0.0112(17) -0.0008(13)
O3B 0.0506(18) 0.0538(16) 0.066(2) -0.0059(15) 0.0112(17) -0.0008(13)
F1B 0.092(3) 0.077(3) 0.142(4) 0.000(3) 0.056(3) 0.023(2)
F3B 0.092(3) 0.077(3) 0.142(4) 0.000(3) 0.056(3) 0.023(2)
F2B 0.092(3) 0.077(3) 0.142(4) 0.000(3) 0.056(3) 0.023(2)
O4 0.0341(17) 0.0320(14) 0.0425(19) 0.0040(13) 0.0070(15) 0.0066(12)
O5 0.060(2) 0.0338(15) 0.054(2) 0.0017(15) 0.0116(19) -0.0058(15)
O6 0.051(2) 0.0461(17) 0.0339(18) -0.0094(14) 0.0135(16) 0.0092(14)
F4 0.085(2) 0.088(2) 0.0484(19) 0.0063(17) 0.0374(19) 0.0426(19)
F5 0.071(2) 0.136(3) 0.059(2) 0.042(2) 0.026(2) 0.071(2)
F6 0.047(2) 0.112(3) 0.067(2) 0.015(2) 0.0169(18) -0.0210(19)
S1 0.0304(6) 0.0330(5) 0.0546(8) -0.0080(5) 0.0109(6) -0.0045(4)
S2 0.0316(6) 0.0279(4) 0.0330(6) -0.0012(4) 0.0107(5) 0.0046(4)
Zn3 0.0366(3) 0.0268(2) 0.0332(3) -0.00939(19) 0.0123(2) 0.00079(18)
Ag1 0.0406(2) 0.03065(15) 0.03403(19) -0.00139(13) 0.00986(15) 0.00475(13)
Ag2 0.0451(2) 0.03127(16) 0.0561(2) -0.00777(15) 0.01858(19) -0.01220(14)
C37 0.074(5) 0.068(4) 0.150(8) 0.025(5) 0.077(6) 0.013(3)
C38 0.095(6) 0.145(8) 0.065(5) -0.005(5) 0.039(5) -0.015(5)
C39 0.070(3) 0.113(3) 0.122(4) 0.022(3) 0.041(3) -0.014(2)
C40 0.070(3) 0.113(3) 0.122(4) 0.022(3) 0.041(3) -0.014(2)
C41 0.070(3) 0.113(3) 0.122(4) 0.022(3) 0.041(3) -0.014(2)
C42 0.070(3) 0.113(3) 0.122(4) 0.022(3) 0.041(3) -0.014(2)
C43 0.045(3) 0.065(3) 0.057(4) -0.012(3) 0.010(3) 0.003(3)
C44 0.050(3) 0.059(3) 0.056(4) 0.010(3) 0.017(3) 0.018(3)
C45 0.051(4) 0.070(4) 0.055(4) -0.008(3) 0.011(3) 0.008(3)
C46 0.048(4) 0.121(6) 0.049(4) 0.022(4) 0.002(3) -0.021(4)
C47 0.065(5) 0.079(5) 0.104(7) 0.046(5) -0.023(4) -0.035(4)
C48 0.058(4) 0.047(3) 0.115(7) -0.007(4) -0.015(4) -0.014(3)
C49 0.056(3) 0.054(3) 0.031(3) -0.012(2) 0.011(2) 0.006(2)
C50 0.067(4) 0.037(2) 0.036(3) -0.007(2) 0.011(3) -0.007(2)
C51 0.047(3) 0.054(3) 0.039(3) -0.009(2) 0.013(2) -0.014(2)

loop_
_atom_type_symbol
_atom_type_description
_atom_type_scat_dispersion_real
_atom_type_scat_dispersion_imag
_atom_type_scat_source
C C 0.0033 0.0016 'International Tables Vol C Tables 4.2.6.8 and 6.1.1.4'
H H 0.0000 0.0000 'International Tables Vol C Tables 4.2.6.8 and 6.1.1.4'
N N 0.0061 0.0033 'International Tables Vol C Tables 4.2.6.8 and 6.1.1.4'
O O 0.0106 0.0060 'International Tables Vol C Tables 4.2.6.8 and 6.1.1.4'
F F 0.0171 0.0103 'International Tables Vol C Tables 4.2.6.8 and 6.1.1.4'
S S 0.1246 0.1234 'International Tables Vol C Tables 4.2.6.8 and 6.1.1.4'
Zn Zn 0.2839 1.4301 'International Tables Vol C Tables 4.2.6.8 and 6.1.1.4'
Ag Ag -0.8971 1.1015 'International Tables Vol C Tables 4.2.6.8 and 6.1.1.4'

loop_
_geom_angle_atom_site_label_1
_geom_angle_atom_site_label_2
_geom_angle_atom_site_label_3
_geom_angle
_geom_angle_site_symmetry_1
_geom_angle_site_symmetry_3
N1 C1 C2 111.8(4) . .
N1 C1 H1 124.1 . .
C2 C1 H1 124.1 . .
C3 C2 C1 106.2(4) . .
C3 C2 H2 126.9 . .
C1 C2 H2 126.9 . .
C2 C3 C4 108.1(4) . .
C2 C3 H3 126.0 . .
C4 C3 H3 126.0 . .
C5 C4 N1 125.2(4) . .
C5 C4 C3 127.8(4) . .
N1 C4 C3 106.9(4) . .
C4 C5 C6 127.7(3) . .
C4 C5 C10 116.0(4) . .
C6 C5 C10 116.2(4) . .
N2 C6 C7 108.5(4) . .
N2 C6 C5 123.7(4) . .
C7 C6 C5 127.6(3) . .
C8 C7 C6 107.3(4) . .
C8 C7 Ag2 66.5(2) . .
C6 C7 Ag2 106.4(2) . .
C8 C7 H7 126.3 . .
C6 C7 H7 126.3 . .
Ag2 C7 H7 95.6 . .
C7 C8 C9 105.7(4) . .
C7 C8 Ag2 81.2(2) . .
C9 C8 Ag2 102.2(3) . .
C7 C8 H8 127.2 . .
C9 C8 H8 127.2 . .
Ag2 C8 H8 87.2 . .
N2 C9 C8 111.3(4) . .
N2 C9 H9 124.3 . .
C8 C9 H9 124.3 . .
C15 C10 C11 119.6(3) . .
C15 C10 C5 120.4(4) . .
C11 C10 C5 119.9(3) . .
C10 C11 C12 120.1(4) . .
C10 C11 H11 119.9 . .
C12 C11 H11 119.9 . .
C13 C12 C11 121.1(4) . .
C13 C12 C16 119.4(3) . .
C11 C12 C16 119.5(4) . .
C14 C13 C12 117.8(3) . .
C14 C13 H13 121.1 . .
C12 C13 H13 121.1 . .
C13 C14 C15 121.6(4) . .
C13 C14 C17 118.2(3) . .
C15 C14 C17 120.2(4) . .
C10 C15 C14 119.8(4) . .
C10 C15 H15 120.1 . .
C14 C15 H15 120.1 . .
N3 C16 C12 178.7(6) . .
N4 C17 C14 178.8(5) . .
N5 C18 C19 112.1(4) . .
N5 C18 H18 124.0 . .
C19 C18 H18 124.0 . .
C20 C19 C18 105.7(4) . .
C20 C19 H19 127.2 . .
C18 C19 H19 127.2 . .
C19 C20 C21 107.5(4) . .
C19 C20 H20 126.3 . .
C21 C20 H20 126.3 . .
N5 C21 C22 123.6(4) . .
N5 C21 C20 108.2(4) . .
C22 C21 C20 128.2(4) . .
C21 C22 C23 127.2(4) . .
C21 C22 C27 117.4(3) . .
C23 C22 C27 115.4(3) . .
N6 C23 C22 125.0(3) . .
N6 C23 C24 108.0(3) . .
C22 C23 C24 126.7(3) . .
C25 C24 C23 107.4(3) . .
C25 C24 Ag1 71.4(2) . .
C23 C24 Ag1 111.5(3) . .
C25 C24 H24 126.3 . .
C23 C24 H24 126.3 . .
Ag1 C24 H24 87.7 . .
C24 C25 C26 105.2(4) . .
C24 C25 Ag1 76.6(3) . .
C26 C25 Ag1 109.1(3) . .
C24 C25 H25 127.4 . .
C26 C25 H25 127.4 . .
Ag1 C25 H25 85.5 . .
N6 C26 C25 111.8(4) . .
N6 C26 H26 124.1 . .
C25 C26 H26 124.1 . .
C32 C27 C28 119.8(4) . .
C32 C27 C22 121.0(4) . .
C28 C27 C22 119.2(3) . .
C27 C28 C29 120.0(4) . .
C27 C28 H28 120.0 . .
C29 C28 H28 120.0 . .
C28 C29 C30 121.0(4) . .
C28 C29 C34 118.7(4) . .
C30 C29 C34 120.4(4) . .
C31 C30 C29 118.0(4) . .
C31 C30 H30 121.0 . .
C29 C30 H30 121.0 . .
C30 C31 C32 121.7(4) . .
C30 C31 C33 119.4(4) . .
C32 C31 C33 118.9(4) . .
C27 C32 C31 119.5(4) . .
C27 C32 H32 120.2 . .
C31 C32 H32 120.2 . .
N7 C33 C31 179.5(6) . .
N8 C34 C29 177.5(5) . .
C34 N8 Ag1 138.1(4) . 3_767
F2B C35 F1A 123.2(10) . .
F2B C35 F1B 112.4(11) . .
F1A C35 F1B 54.7(8) . .
F2B C35 F3A 37.2(8) . .
F1A C35 F3A 106.8(6) . .
F1B C35 F3A 134.0(8) . .
F2B C35 F2A 61.7(10) . .
F1A C35 F2A 108.6(6) . .
F1B C35 F2A 60.0(8) . .
F3A C35 F2A 98.1(8) . .
F2B C35 F3B 110.7(11) . .
F1A C35 F3B 40.2(6) . .
F1B C35 F3B 94.8(10) . .
F3A C35 F3B 77.9(7) . .
F2A C35 F3B 141.1(7) . .
F2B C35 S1 117.7(9) . .
F1A C35 S1 117.2(7) . .
F1B C35 S1 113.1(7) . .
F3A C35 S1 112.6(4) . .
F2A C35 S1 111.7(5) . .
F3B C35 S1 105.3(7) . .
F6 C36 F4 109.0(4) . .
F6 C36 F5 108.2(5) . .
F4 C36 F5 107.9(4) . .
F6 C36 S2 111.5(4) . .
F4 C36 S2 110.7(4) . .
F5 C36 S2 109.4(4) . .
C1 N1 C4 107.0(3) . .
C1 N1 Zn3 130.4(3) . .
C4 N1 Zn3 122.5(3) . .
C9 N2 C6 107.1(4) . .
C9 N2 Zn3 129.4(3) . .
C6 N2 Zn3 122.9(3) . .
C17 N4 Ag2 161.5(4) . 1_565
C18 N5 C21 106.6(3) . .
C18 N5 Zn3 128.2(3) . .
C21 N5 Zn3 122.9(3) . .
C26 N6 C23 107.5(3) . .
C26 N6 Zn3 130.1(3) . .
C23 N6 Zn3 122.3(3) . .
C33 N7 Ag1 133.0(4) . 1_545
S1 O1A Ag2 136.1(3) . .
S1 O3A Ag2 118.6(3) 3_768 .
S2 O4 Ag1 125.82(17) . .
O1B S1 O2A 150.9(5) . .
O1B S1 O3A 54.2(6) . 3_768
O2A S1 O3A 121.4(4) . 3_768
O1B S1 O2B 126.2(7) . .
O2A S1 O2B 40.8(5) . .
O3A S1 O2B 150.6(5) 3_768 .
O1B S1 O1A 59.9(6) . .
O2A S1 O1A 110.1(3) . .
O3A S1 O1A 113.3(3) 3_768 .
O2B S1 O1A 70.3(6) . .
O1B S1 O3B 103.5(7) . 3_768
O2A S1 O3B 71.7(5) . 3_768
O3A S1 O3B 51.2(5) 3_768 3_768
O2B S1 O3B 110.5(7) . 3_768
O1A S1 O3B 150.5(5) . 3_768
O1B S1 C35 104.8(5) . .
O2A S1 C35 104.2(3) . .
O3A S1 C35 101.7(3) 3_768 .
O2B S1 C35 105.7(5) . .
O1A S1 C35 103.7(4) . .
O3B S1 C35 104.2(5) 3_768 .
O5 S2 O6 115.1(2) . .
O5 S2 O4 115.3(2) . .
O6 S2 O4 114.51(18) . .
O5 S2 C36 104.0(2) . .
O6 S2 C36 102.4(2) . .
O4 S2 C36 103.1(2) . .
N6 Zn3 N2 119.21(14) . .
N6 Zn3 N1 117.91(14) . .
N2 Zn3 N1 95.40(14) . .
N6 Zn3 N5 95.09(13) . .
N2 Zn3 N5 118.05(14) . .
N1 Zn3 N5 112.71(15) . .
N8 Ag1 O4 99.29(13) 3_767 .
N8 Ag1 N7 96.91(14) 3_767 1_565
O4 Ag1 N7 87.82(13) . 1_565
N8 Ag1 C25 121.69(15) 3_767 .
O4 Ag1 C25 138.83(13) . .
N7 Ag1 C25 90.75(14) 1_565 .
N8 Ag1 C24 145.81(15) 3_767 .
O4 Ag1 C24 108.96(12) . .
N7 Ag1 C24 102.91(13) 1_565 .
C25 Ag1 C24 32.02(14) . .
N4 Ag2 O3A 98.82(17) 1_545 .
N4 Ag2 O1A 126.21(18) 1_545 .
O3A Ag2 O1A 100.9(2) . .
N4 Ag2 C8 118.24(14) 1_545 .
O3A Ag2 C8 126.73(18) . .
O1A Ag2 C8 87.29(18) . .
N4 Ag2 C7 132.78(15) 1_545 .
O3A Ag2 C7 94.51(17) . .
O1A Ag2 C7 94.75(17) . .
C8 Ag2 C7 32.23(14) . .
C38 C37 C42 120.0 . .
C38 C37 H37 120.0 . .
C42 C37 H37 120.0 . .
C37 C38 C39 120.0 . .
C37 C38 H38 120.0 . .
C39 C38 H38 120.0 . .
C40 C39 C38 120.0 . .
C40 C39 H39 120.0 . .
C38 C39 H39 120.0 . .
C41 C40 C39 120.0 . .
C41 C40 H40 120.0 . .
C39 C40 H40 120.0 . .
C42 C41 C40 120.0 . .
C42 C41 H41 120.0 . .
C40 C41 H41 120.0 . .
C41 C42 C37 120.0 . .
C41 C42 H42 120.0 . .
C37 C42 H42 120.0 . .
C48 C43 C44 119.9(6) . .
C48 C43 H43 120.1 . .
C44 C43 H43 120.1 . .
C45 C44 C43 120.1(6) . .
C45 C44 H44 120.0 . .
C43 C44 H44 120.0 . .
C46 C45 C44 119.4(6) . .
C46 C45 H45 120.3 . .
C44 C45 H45 120.3 . .
C45 C46 C47 119.7(6) . .
C45 C46 H46 120.1 . .
C47 C46 H46 120.1 . .
C48 C47 C46 119.4(6) . .
C48 C47 H47 120.3 . .
C46 C47 H47 120.3 . .
C47 C48 C43 121.5(7) . .
C47 C48 H48 119.2 . .
C43 C48 H48 119.2 . .
C50 C49 C51 119.8(5) . 3_778
C50 C49 H49 120.1 . .
C51 C49 H49 120.1 3_778 .
C49 C50 C51 120.2(4) . .
C49 C50 H50 119.9 . .
C51 C50 H50 119.9 . .
C50 C51 C49 120.0(5) . 3_778
C50 C51 H51 120.0 . .
C49 C51 H51 120.0 3_778 .

loop_
_geom_bond_atom_site_label_1
_geom_bond_atom_site_label_2
_geom_bond_distance
_geom_bond_site_symmetry_2
C1 N1 1.331(6) .
C1 C2 1.416(6) .
C1 H1 0.9300 .
C2 C3 1.361(6) .
C2 H2 0.9300 .
C3 C4 1.442(6) .
C3 H3 0.9300 .
C4 C5 1.368(6) .
C4 N1 1.407(5) .
C5 C6 1.424(6) .
C5 C10 1.496(5) .
C6 N2 1.401(5) .
C6 C7 1.405(6) .
C7 C8 1.394(6) .
C7 Ag2 2.583(4) .
C7 H7 0.9300 .
C8 C9 1.416(6) .
C8 Ag2 2.397(4) .
C8 H8 0.9300 .
C9 N2 1.328(6) .
C9 H9 0.9300 .
C10 C15 1.383(5) .
C10 C11 1.385(6) .
C11 C12 1.392(5) .
C11 H11 0.9300 .
C12 C13 1.391(5) .
C12 C16 1.442(6) .
C13 C14 1.391(6) .
C13 H13 0.9300 .
C14 C15 1.392(5) .
C14 C17 1.442(5) .
C15 H15 0.9300 .
C16 N3 1.138(6) .
C17 N4 1.141(5) .
C18 N5 1.329(5) .
C18 C19 1.406(6) .
C18 H18 0.9300 .
C19 C20 1.369(6) .
C19 H19 0.9300 .
C20 C21 1.426(6) .
C20 H20 0.9300 .
C21 N5 1.385(5) .
C21 C22 1.402(5) .
C22 C23 1.410(5) .
C22 C27 1.498(5) .
C23 N6 1.394(5) .
C23 C24 1.421(5) .
C24 C25 1.392(6) .
C24 Ag1 2.554(4) .
C24 H24 0.9300 .
C25 C26 1.419(6) .
C25 Ag1 2.488(4) .
C25 H25 0.9300 .
C26 N6 1.321(5) .
C26 H26 0.9300 .
C27 C32 1.387(5) .
C27 C28 1.388(6) .
C28 C29 1.394(5) .
C28 H28 0.9300 .
C29 C30 1.402(6) .
C29 C34 1.435(6) .
C30 C31 1.381(6) .
C30 H30 0.9300 .
C31 C32 1.399(5) .
C31 C33 1.445(5) .
C32 H32 0.9300 .
C33 N7 1.144(5) .
C34 N8 1.135(6) .
N8 Ag1 2.335(4) 3_767
C35 F2B 1.195(18) .
C35 F1A 1.253(10) .
C35 F1B 1.375(15) .
C35 F3A 1.387(10) .
C35 F2A 1.408(10) .
C35 F3B 1.482(18) .
C35 S1 1.767(6) .
C36 F6 1.320(7) .
C36 F4 1.332(6) .
C36 F5 1.336(6) .
C36 S2 1.824(5) .
N1 Zn3 1.973(3) .
N2 Zn3 1.966(4) .
N4 Ag2 2.240(3) 1_565
N5 Zn3 1.981(3) .
N6 Zn3 1.956(3) .
N7 Ag1 2.438(4) 1_545
O1A S1 1.486(6) .
O1A Ag2 2.363(6) .
O2A S1 1.385(6) .
O3A S1 1.410(6) 3_768
O3A Ag2 2.341(6) .
O1B S1 1.347(12) .
O2B S1 1.411(11) .
O3B S1 1.591(13) 3_768
O4 S2 1.451(3) .
O4 Ag1 2.379(3) .
O5 S2 1.433(3) .
O6 S2 1.440(3) .
S1 O3A 1.410(6) 3_768
S1 O3B 1.591(13) 3_768
Ag1 N8 2.335(4) 3_767
Ag1 N7 2.438(4) 1_565
Ag2 N4 2.240(3) 1_545
C37 C38 1.3900 .
C37 C42 1.3900 .
C37 H37 0.9300 .
C38 C39 1.3900 .
C38 H38 0.9300 .
C39 C40 1.3900 .
C39 H39 0.9300 .
C40 C41 1.3900 .
C40 H40 0.9300 .
C41 C42 1.3900 .
C41 H41 0.9300 .
C42 H42 0.9300 .
C43 C48 1.350(9) .
C43 C44 1.374(7) .
C43 H43 0.9300 .
C44 C45 1.368(8) .
C44 H44 0.9300 .
C45 C46 1.362(9) .
C45 H45 0.9300 .
C46 C47 1.402(11) .
C46 H46 0.9300 .
C47 C48 1.330(11) .
C47 H47 0.9300 .
C48 H48 0.9300 .
C49 C50 1.369(7) .
C49 C51 1.389(7) 3_778
C49 H49 0.9300 .
C50 C51 1.372(7) .
C50 H50 0.9300 .
C51 C49 1.389(7) 3_778
C51 H51 0.9300 .
